data_4302375
loop_
_publ_author_name
'Wiedmann, Monika K.'
'Heeg, Mary Jane'
'Winter, Charles H.'

_publ_section_title
;
 Volatility and High Thermal Stability in Tantalum Complexes Containing
 Imido, Amidinate, and Halide or Dialkylamide Ligands
;
_journal_coden_ASTM INOCAJ
_journal_issue 12
_journal_name_full 'Inorganic chemistry'
_journal_page_first 5382
_journal_page_last 5391
_journal_paper_doi 10.1021/ic900454g
_journal_volume 48
_journal_year 2009
_chemical_formula_sum 'C24 H51 Br N5 Ta'
_chemical_formula_weight 670.56
_space_group_IT_number 14
_symmetry_cell_setting monoclinic
_symmetry_space_group_name_Hall '-P 2yn'
_symmetry_space_group_name_H-M 'P 1 21/n 1'
_atom_sites_solution_hydrogens geom
_atom_sites_solution_primary direct
_atom_sites_solution_secondary difmap
_audit_creation_method SHELXL-97
_cell_angle_alpha 90.00
_cell_angle_beta 94.221(2)
_cell_angle_gamma 90.00
_cell_formula_units_Z 4
_cell_length_a 11.8983(4)
_cell_length_b 16.3458(6)
_cell_length_c 15.0157(5)
_cell_measurement_reflns_used 8362
_cell_measurement_temperature 100(2)
_cell_measurement_theta_max 28.3
_cell_measurement_theta_min 2.5
_cell_volume 2912.44(17)
_computing_cell_refinement 'Bruker APEX2'
_computing_data_collection 'Bruker APEX2'
_computing_data_reduction 'Bruker APEX2'
_computing_molecular_graphics SHELXTL-Plus
_computing_publication_material SHELXL-97
_computing_structure_refinement 'SHELXL-97 (Sheldrick, 1997)'
_computing_structure_solution 'SHELXS-97 (Sheldrick, 1990)'
_diffrn_ambient_temperature 100(2)
_diffrn_measured_fraction_theta_full 1.000
_diffrn_measured_fraction_theta_max 0.998
_diffrn_measurement_device_type 'Bruker APEX2 kappa'
_diffrn_measurement_method 'phi and omega scans'
_diffrn_radiation_monochromator graphite
_diffrn_radiation_source 'fine-focus sealed tube'
_diffrn_radiation_type MoK\a
_diffrn_radiation_wavelength 0.71073
_diffrn_reflns_av_R_equivalents 0.0235
_diffrn_reflns_av_sigmaI/netI 0.0261
_diffrn_reflns_limit_h_max 15
_diffrn_reflns_limit_h_min -15
_diffrn_reflns_limit_k_max 21
_diffrn_reflns_limit_k_min -21
_diffrn_reflns_limit_l_max 20
_diffrn_reflns_limit_l_min 0
_diffrn_reflns_number 68661
_diffrn_reflns_theta_full 28.30
_diffrn_reflns_theta_max 28.35
_diffrn_reflns_theta_min 2.11
_exptl_absorpt_coefficient_mu 5.165
_exptl_absorpt_correction_T_max 0.4921
_exptl_absorpt_correction_T_min 0.3470
_exptl_absorpt_correction_type multi-scan
_exptl_absorpt_process_details 'SADABS, Sheldrick, 1997'
_exptl_crystal_colour yellow
_exptl_crystal_density_diffrn 1.529
_exptl_crystal_density_method 'not measured'
_exptl_crystal_description rod
_exptl_crystal_F_000 1352
_exptl_crystal_size_max 0.26
_exptl_crystal_size_mid 0.16
_exptl_crystal_size_min 0.16
_refine_diff_density_max 1.407
_refine_diff_density_min -0.667
_refine_diff_density_rms 0.102
_refine_ls_extinction_method none
_refine_ls_goodness_of_fit_ref 1.037
_refine_ls_hydrogen_treatment mixed
_refine_ls_matrix_type full
_refine_ls_number_parameters 316
_refine_ls_number_reflns 7255
_refine_ls_number_restraints 0
_refine_ls_restrained_S_all 1.037
_refine_ls_R_factor_all 0.0340
_refine_ls_R_factor_gt 0.0289
_refine_ls_shift/su_max 0.009
_refine_ls_shift/su_mean 0.000
_refine_ls_structure_factor_coef Fsqd
_refine_ls_weighting_details 'calc w=1/[\s^2^(Fo^2^)+(0.0297P)^2^+6.9762P] where P=(Fo^2^+2Fc^2^)/3'
_refine_ls_weighting_scheme calc
_refine_ls_wR_factor_gt 0.0716
_refine_ls_wR_factor_ref 0.0738
_reflns_number_gt 6469
_reflns_number_total 7255
_reflns_threshold_expression >2sigma(I)
_cod_duplicate_entry 4338663
_cod_data_source_file ic900454g_si_001_1.cif
_cod_data_source_block pabr
_cod_depositor_comments
;
The following automatic conversions were performed:
'_exptl_absorpt_correction_type' value 'Multi-scan' changed to
'multi-scan' according to
'/home/saulius/struct/CIF-dictionaries/cif_core.dic' dictionary named
'cif_core.dic' version 2.4.1 from 2010-06-29.

Automatic conversion script
Id: cif_fix_enum 1527 2010-12-29 10:47:43Z saulius 
;
_cod_original_sg_symbol_H-M 'P 21/n'
_cod_database_code 4302375

loop_
_symmetry_equiv_pos_as_xyz
'x, y, z'
'-x+1/2, y+1/2, -z+1/2'
'-x, -y, -z'
'x-1/2, -y-1/2, z-1/2'

loop_
_atom_site_label
_atom_site_type_symbol
_atom_site_fract_x
_atom_site_fract_y
_atom_site_fract_z
_atom_site_U_iso_or_equiv
_atom_site_adp_type
_atom_site_occupancy
_atom_site_symmetry_multiplicity
_atom_site_calc_flag
_atom_site_refinement_flags
_atom_site_disorder_assembly
_atom_site_disorder_group
Ta1 Ta 0.77519(4) 0.22935(8) 0.56644(6) 0.01506(15) Uani 0.742(6) 1 d P A 1
Ta1' Ta 0.76795(11) 0.2529(3) 0.5454(3) 0.0282(6) Uani 0.258(6) 1 d P A 2
Br1 Br 0.8298(2) 0.34145(11) 0.68110(11) 0.0336(4) Uani 0.742(6) 1 d P A 1
Br1' Br 0.8215(7) 0.3394(5) 0.6846(5) 0.0542(19) Uani 0.258(6) 1 d P A 2
N1 N 0.5890(2) 0.24441(17) 0.55302(19) 0.0267(6) Uani 1 1 d . . .
N2 N 0.6771(2) 0.17111(17) 0.45638(18) 0.0276(6) Uani 1 1 d . . .
C1 C 0.5772(3) 0.1976(2) 0.4799(2) 0.0318(7) Uani 1 1 d . A .
C2 C 0.4934(3) 0.2719(2) 0.6040(3) 0.0383(8) Uani 1 1 d . A .
C3 C 0.4211(4) 0.1990(3) 0.6298(3) 0.0505(11) Uani 1 1 d . . .
H3A H 0.3755 0.1796 0.5770 0.061 Uiso 1 1 calc R A .
H3B H 0.3713 0.2162 0.6755 0.061 Uiso 1 1 calc R . .
H3C H 0.4702 0.1547 0.6534 0.061 Uiso 1 1 calc R . .
C4 C 0.4184(4) 0.3351(4) 0.5569(5) 0.097(3) Uani 1 1 d . . .
H4A H 0.4622 0.3846 0.5472 0.116 Uiso 1 1 calc R A .
H4B H 0.3561 0.3483 0.5936 0.116 Uiso 1 1 calc R . .
H4C H 0.3881 0.3133 0.4992 0.116 Uiso 1 1 calc R . .
C5 C 0.5458(5) 0.3072(5) 0.6921(4) 0.090(2) Uani 1 1 d . . .
H5A H 0.6072 0.2715 0.7157 0.107 Uiso 1 1 calc R A .
H5B H 0.4882 0.3106 0.7353 0.107 Uiso 1 1 calc R . .
H5C H 0.5755 0.3620 0.6815 0.107 Uiso 1 1 calc R . .
C6 C 0.4673(4) 0.1811(4) 0.4271(4) 0.0689(16) Uani 1 1 d . . .
H6A H 0.4789 0.1820 0.3631 0.083 Uiso 1 1 calc R A .
H6B H 0.4124 0.2232 0.4404 0.083 Uiso 1 1 calc R . .
H6C H 0.4388 0.1272 0.4432 0.083 Uiso 1 1 calc R . .
C7 C 0.6954(3) 0.1131(2) 0.3835(2) 0.0335(8) Uani 1 1 d . A .
C8 C 0.8194(5) 0.0893(4) 0.3927(4) 0.087(2) Uani 1 1 d . . .
H8A H 0.8658 0.1380 0.3852 0.105 Uiso 1 1 calc R A .
H8B H 0.8343 0.0489 0.3469 0.105 Uiso 1 1 calc R . .
H8C H 0.8378 0.0658 0.4520 0.105 Uiso 1 1 calc R . .
C9 C 0.6768(7) 0.1511(5) 0.2933(3) 0.106(3) Uani 1 1 d . . .
H9A H 0.5989 0.1706 0.2846 0.127 Uiso 1 1 calc R A .
H9B H 0.6906 0.1104 0.2475 0.127 Uiso 1 1 calc R . .
H9C H 0.7286 0.1973 0.2887 0.127 Uiso 1 1 calc R . .
C10 C 0.6295(8) 0.0362(4) 0.3902(6) 0.154(5) Uani 1 1 d . . .
H10A H 0.6362 0.0167 0.4521 0.185 Uiso 1 1 calc R A .
H10B H 0.6590 -0.0054 0.3512 0.185 Uiso 1 1 calc R . .
H10C H 0.5501 0.0468 0.3718 0.185 Uiso 1 1 calc R . .
N3 N 0.7980(3) 0.33552(18) 0.46182(19) 0.0346(7) Uani 1 1 d . . .
N4 N 0.9282(3) 0.2378(2) 0.5092(2) 0.0383(7) Uani 1 1 d . . .
C11 C 0.9052(3) 0.3089(2) 0.4559(3) 0.0394(8) Uani 1 1 d . A .
C12 C 0.7526(3) 0.4100(2) 0.4174(3) 0.0356(8) Uani 1 1 d . A .
C13 C 0.8171(5) 0.4859(3) 0.4480(5) 0.081(2) Uani 1 1 d . . .
H13A H 0.8266 0.4867 0.5134 0.097 Uiso 1 1 calc R A .
H13B H 0.7753 0.5347 0.4268 0.097 Uiso 1 1 calc R . .
H13C H 0.8913 0.4856 0.4237 0.097 Uiso 1 1 calc R . .
C14 C 0.6358(4) 0.4201(4) 0.4524(5) 0.0779(18) Uani 1 1 d . . .
H14A H 0.5934 0.3690 0.4435 0.094 Uiso 1 1 calc R A .
H14B H 0.5954 0.4644 0.4198 0.094 Uiso 1 1 calc R . .
H14C H 0.6439 0.4333 0.5162 0.094 Uiso 1 1 calc R . .
C15 C 0.7378(8) 0.4008(4) 0.3180(4) 0.106(3) Uani 1 1 d . . .
H15A H 0.8113 0.4052 0.2929 0.128 Uiso 1 1 calc R A .
H15B H 0.6878 0.4440 0.2930 0.128 Uiso 1 1 calc R . .
H15C H 0.7045 0.3473 0.3031 0.128 Uiso 1 1 calc R . .
C16 C 0.9884(5) 0.3449(4) 0.3971(5) 0.0801(19) Uani 1 1 d . . .
H16A H 1.0175 0.3018 0.3597 0.096 Uiso 1 1 calc R A .
H16B H 1.0509 0.3693 0.4341 0.096 Uiso 1 1 calc R . .
H16C H 0.9514 0.3871 0.3589 0.096 Uiso 1 1 calc R . .
C17 C 1.0451(3) 0.2131(3) 0.5276(3) 0.0473(10) Uani 1 1 d . A .
C18 C 1.1068(4) 0.1803(4) 0.4525(3) 0.0647(15) Uani 1 1 d . . .
H18A H 1.0606 0.1386 0.4204 0.078 Uiso 1 1 calc R A .
H18B H 1.1780 0.1558 0.4763 0.078 Uiso 1 1 calc R . .
H18C H 1.1223 0.2249 0.4116 0.078 Uiso 1 1 calc R . .
C19 C 1.1126(4) 0.2796(4) 0.5777(5) 0.092(3) Uani 1 1 d . . .
H19A H 1.1439 0.3169 0.5349 0.110 Uiso 1 1 calc R A .
H19B H 1.1741 0.2547 0.6154 0.110 Uiso 1 1 calc R . .
H19C H 1.0633 0.3102 0.6153 0.110 Uiso 1 1 calc R . .
C20 C 1.0381(6) 0.1414(6) 0.5957(6) 0.143(4) Uani 1 1 d . . .
H20A H 0.9652 0.1432 0.6221 0.172 Uiso 1 1 calc R A .
H20B H 1.0989 0.1470 0.6430 0.172 Uiso 1 1 calc R . .
H20C H 1.0459 0.0891 0.5649 0.172 Uiso 1 1 calc R . .
N5 N 0.7891(3) 0.14520(18) 0.63881(19) 0.0338(7) Uani 1 1 d . . .
C21 C 0.7839(3) 0.0816(2) 0.7046(2) 0.0387(8) Uani 1 1 d . A .
C22 C 0.6635(5) 0.0636(4) 0.7210(5) 0.088(2) Uani 1 1 d . . .
H22A H 0.6274 0.1135 0.7413 0.106 Uiso 1 1 calc R A .
H22B H 0.6610 0.0212 0.7670 0.106 Uiso 1 1 calc R . .
H22C H 0.6235 0.0444 0.6656 0.106 Uiso 1 1 calc R . .
C23 C 0.8360(8) 0.0046(4) 0.6753(6) 0.137(4) Uani 1 1 d . . .
H23A H 0.7913 -0.0174 0.6232 0.164 Uiso 1 1 calc R A .
H23B H 0.8382 -0.0355 0.7240 0.164 Uiso 1 1 calc R . .
H23C H 0.9129 0.0157 0.6593 0.164 Uiso 1 1 calc R . .
C24 C 0.8418(8) 0.1107(6) 0.7927(4) 0.135(4) Uani 1 1 d . . .
H24A H 0.9213 0.1221 0.7848 0.162 Uiso 1 1 calc R A .
H24B H 0.8363 0.0681 0.8381 0.162 Uiso 1 1 calc R . .
H24C H 0.8050 0.1607 0.8119 0.162 Uiso 1 1 calc R . .

loop_
_atom_site_aniso_label
_atom_site_aniso_U_11
_atom_site_aniso_U_22
_atom_site_aniso_U_33
_atom_site_aniso_U_23
_atom_site_aniso_U_13
_atom_site_aniso_U_12
Ta1 0.01630(12) 0.0129(2) 0.01543(17) 0.00119(15) -0.00252(8) 0.00145(10)
Ta1' 0.0263(4) 0.0244(11) 0.0328(9) -0.0091(10) -0.0060(4) -0.0003(4)
Br1 0.0437(9) 0.0293(7) 0.0266(6) -0.0135(4) -0.0063(5) 0.0017(5)
Br1' 0.0295(17) 0.064(4) 0.067(3) -0.036(2) -0.0117(17) 0.0176(19)
N1 0.0214(13) 0.0293(14) 0.0296(13) 0.0048(11) 0.0029(11) 0.0035(11)
N2 0.0310(15) 0.0251(14) 0.0260(13) -0.0050(11) -0.0017(11) -0.0024(11)
C1 0.0256(16) 0.0358(18) 0.0329(17) 0.0001(14) -0.0056(13) -0.0024(14)
C2 0.0257(17) 0.039(2) 0.052(2) -0.0034(17) 0.0123(16) 0.0042(15)
C3 0.035(2) 0.062(3) 0.055(2) 0.020(2) 0.0088(18) 0.002(2)
C4 0.047(3) 0.067(4) 0.183(7) 0.070(4) 0.057(4) 0.035(3)
C5 0.053(3) 0.120(6) 0.100(4) -0.073(4) 0.035(3) -0.015(3)
C6 0.035(2) 0.106(5) 0.064(3) -0.023(3) -0.014(2) -0.004(3)
C7 0.041(2) 0.0307(18) 0.0277(16) -0.0088(14) -0.0031(14) -0.0077(15)
C8 0.076(4) 0.100(5) 0.083(4) -0.059(4) -0.012(3) 0.035(4)
C9 0.149(7) 0.137(7) 0.032(2) 0.004(3) 0.007(3) 0.074(6)
C10 0.214(10) 0.079(5) 0.187(9) -0.092(6) 0.142(8) -0.098(6)
N3 0.0481(19) 0.0248(14) 0.0301(14) 0.0043(11) -0.0025(13) -0.0083(13)
N4 0.0229(15) 0.051(2) 0.0414(17) -0.0156(15) 0.0007(12) 0.0015(13)
C11 0.042(2) 0.034(2) 0.043(2) -0.0038(16) 0.0083(16) -0.0038(16)
C12 0.042(2) 0.0238(16) 0.0408(19) 0.0111(14) 0.0036(16) -0.0002(15)
C13 0.060(3) 0.025(2) 0.155(6) 0.009(3) -0.014(4) -0.003(2)
C14 0.048(3) 0.059(3) 0.128(5) 0.027(3) 0.014(3) 0.012(3)
C15 0.200(9) 0.072(4) 0.047(3) 0.025(3) 0.007(4) 0.054(5)
C16 0.065(4) 0.073(4) 0.108(5) 0.024(3) 0.046(3) 0.009(3)
C17 0.0190(17) 0.068(3) 0.055(2) -0.010(2) 0.0026(16) 0.0062(18)
C18 0.039(2) 0.089(4) 0.066(3) -0.031(3) 0.002(2) 0.023(3)
C19 0.033(3) 0.115(5) 0.123(5) -0.073(5) -0.023(3) 0.013(3)
C20 0.055(4) 0.187(10) 0.189(9) 0.119(8) 0.021(5) 0.057(5)
N5 0.0477(18) 0.0246(14) 0.0275(14) 0.0050(11) -0.0074(12) 0.0008(13)
C21 0.045(2) 0.035(2) 0.0353(18) 0.0160(15) 0.0019(16) 0.0076(17)
C22 0.072(4) 0.072(4) 0.125(5) 0.043(4) 0.037(4) 0.021(3)
C23 0.201(9) 0.065(4) 0.162(7) 0.078(5) 0.128(7) 0.078(5)
C24 0.185(9) 0.154(8) 0.057(4) 0.061(5) -0.045(5) -0.069(7)

loop_
_atom_type_symbol
_atom_type_description
_atom_type_scat_dispersion_real
_atom_type_scat_dispersion_imag
_atom_type_scat_source
C C 0.0033 0.0016 'International Tables Vol C Tables 4.2.6.8 and 6.1.1.4'
H H 0.0000 0.0000 'International Tables Vol C Tables 4.2.6.8 and 6.1.1.4'
N N 0.0061 0.0033 'International Tables Vol C Tables 4.2.6.8 and 6.1.1.4'
Br Br -0.2901 2.4595 'International Tables Vol C Tables 4.2.6.8 and 6.1.1.4'
Ta Ta -0.7052 6.5227 'International Tables Vol C Tables 4.2.6.8 and 6.1.1.4'

loop_
_geom_angle_atom_site_label_1
_geom_angle_atom_site_label_2
_geom_angle_atom_site_label_3
_geom_angle
_geom_angle_site_symmetry_1
_geom_angle_site_symmetry_3
_geom_angle_publ_flag
N5 Ta1 N4 105.26(16) . . ?
N5 Ta1 N2 98.56(13) . . ?
N4 Ta1 N2 98.78(12) . . ?
N5 Ta1 N1 101.02(13) . . ?
N4 Ta1 N1 148.67(14) . . ?
N2 Ta1 N1 60.23(11) . . ?
N5 Ta1 N3 167.20(14) . . ?
N4 Ta1 N3 61.94(13) . . ?
N2 Ta1 N3 84.15(11) . . ?
N1 Ta1 N3 91.21(12) . . ?
N5 Ta1 Br1 97.85(11) . . ?
N4 Ta1 Br1 92.51(10) . . ?
N2 Ta1 Br1 156.85(11) . . ?
N1 Ta1 Br1 100.56(9) . . ?
N3 Ta1 Br1 83.46(9) . . ?
N3 Ta1' N4 71.5(2) . . ?
N3 Ta1' N2 98.2(2) . . ?
N4 Ta1' N2 101.43(13) . . ?
N3 Ta1' N1 108.5(3) . . ?
N4 Ta1' N1 163.56(13) . . ?
N2 Ta1' N1 62.14(11) . . ?
N3 Ta1' N5 161.95(16) . . ?
N4 Ta1' N5 90.4(2) . . ?
N2 Ta1' N5 85.9(2) . . ?
N1 Ta1' N5 89.0(2) . . ?
N3 Ta1' Br1' 95.7(3) . . ?
N4 Ta1' Br1' 95.9(2) . . ?
N2 Ta1' Br1' 160.5(3) . . ?
N1 Ta1' Br1' 100.4(2) . . ?
N5 Ta1' Br1' 85.0(3) . . ?
C1 N1 C2 123.9(3) . . ?
C1 N1 Ta1' 92.2(2) . . ?
C2 N1 Ta1' 143.9(2) . . ?
C1 N1 Ta1 93.1(2) . . ?
C2 N1 Ta1 141.4(2) . . ?
Ta1' N1 Ta1 13.01(16) . . ?
C1 N2 C7 125.9(3) . . ?
C1 N2 Ta1' 92.9(2) . . ?
C7 N2 Ta1' 140.7(2) . . ?
C1 N2 Ta1 95.5(2) . . ?
C7 N2 Ta1 138.2(2) . . ?
Ta1' N2 Ta1 13.33(16) . . ?
N2 C1 N1 111.1(3) . . ?
N2 C1 C6 124.0(4) . . ?
N1 C1 C6 124.8(4) . . ?
N1 C2 C4 114.5(4) . . ?
N1 C2 C5 106.3(3) . . ?
C4 C2 C5 109.7(5) . . ?
N1 C2 C3 111.1(3) . . ?
C4 C2 C3 109.0(4) . . ?
C5 C2 C3 105.9(4) . . ?
N2 C7 C10 112.7(4) . . ?
N2 C7 C9 112.7(4) . . ?
C10 C7 C9 111.7(6) . . ?
N2 C7 C8 107.0(3) . . ?
C10 C7 C8 106.8(6) . . ?
C9 C7 C8 105.5(5) . . ?
C11 N3 C12 123.5(3) . . ?
C11 N3 Ta1' 92.2(2) . . ?
C12 N3 Ta1' 143.9(3) . . ?
C11 N3 Ta1 87.9(2) . . ?
C12 N3 Ta1 148.2(3) . . ?
Ta1' N3 Ta1 4.39(7) . . ?
C11 N4 C17 118.3(4) . . ?
C11 N4 Ta1' 84.6(3) . . ?
C17 N4 Ta1' 152.1(4) . . ?
C11 N4 Ta1 98.5(2) . . ?
C17 N4 Ta1 139.4(3) . . ?
Ta1' N4 Ta1 13.96(16) . . ?
N3 C11 N4 111.6(3) . . ?
N3 C11 C16 125.4(4) . . ?
N4 C11 C16 122.9(4) . . ?
N3 C12 C15 112.4(4) . . ?
N3 C12 C13 112.3(3) . . ?
C15 C12 C13 113.9(5) . . ?
N3 C12 C14 104.3(3) . . ?
C15 C12 C14 108.0(5) . . ?
C13 C12 C14 105.2(4) . . ?
N4 C17 C18 118.3(4) . . ?
N4 C17 C19 111.0(4) . . ?
C18 C17 C19 111.1(4) . . ?
N4 C17 C20 103.7(4) . . ?
C18 C17 C20 106.2(5) . . ?
C19 C17 C20 105.3(6) . . ?
C21 N5 Ta1 170.3(3) . . ?
C21 N5 Ta1' 169.6(3) . . ?
Ta1 N5 Ta1' 1.00(4) . . ?
N5 C21 C23 111.6(4) . . ?
N5 C21 C22 110.2(4) . . ?
C23 C21 C22 107.9(5) . . ?
N5 C21 C24 109.4(4) . . ?
C23 C21 C24 110.5(6) . . ?
C22 C21 C24 107.2(5) . . ?

loop_
_geom_bond_atom_site_label_1
_geom_bond_atom_site_label_2
_geom_bond_distance
_geom_bond_site_symmetry_2
_geom_bond_publ_flag
Ta1 N5 1.753(3) . ?
Ta1 N4 2.074(3) . ?
Ta1 N2 2.171(3) . ?
Ta1 N1 2.223(3) . ?
Ta1 N3 2.370(3) . ?
Ta1 Br1 2.565(2) . ?
Ta1' N3 1.896(8) . ?
Ta1' N4 2.036(3) . ?
Ta1' N2 2.128(3) . ?
Ta1' N1 2.145(3) . ?
Ta1' N5 2.253(8) . ?
Ta1' Br1' 2.565(7) . ?
N1 C1 1.338(5) . ?
N1 C2 1.486(4) . ?
N2 C1 1.337(4) . ?
N2 C7 1.476(4) . ?
C1 C6 1.504(5) . ?
C2 C4 1.508(6) . ?
C2 C5 1.532(7) . ?
C2 C3 1.536(6) . ?
C7 C10 1.488(6) . ?
C7 C9 1.492(6) . ?
C7 C8 1.522(7) . ?
N3 C11 1.356(5) . ?
N3 C12 1.472(4) . ?
N4 C11 1.426(5) . ?
N4 C17 1.455(5) . ?
C11 C16 1.495(6) . ?
C12 C15 1.498(6) . ?
C12 C13 1.513(6) . ?
C12 C14 1.529(6) . ?
C17 C18 1.489(6) . ?
C17 C19 1.519(7) . ?
C17 C20 1.562(9) . ?
N5 C21 1.438(4) . ?
C21 C23 1.485(7) . ?
C21 C22 1.500(7) . ?
C21 C24 1.521(8) . ?
